data_4320781
loop_
_publ_author_name
'Takayuki Ishida'
'Shin-ichi Mitsubori'
'Takashi Nogami'
'Naoya Takeda'
'Masayasu Ishikawa'
'Hiizu Iwamura'

_publ_contact_author_address
;
   Department of Applied Physics and Chemistry, The University of
   Electro-Communications, Chofu, Tokyo 182-8585, Japan
;
_publ_contact_author_email ' ishi@pc.uec.ac.jp '
_publ_contact_author_fax ' +81-424-43-5501 '
_publ_contact_author_name ' Takayuki Ishida'
_publ_contact_author_phone ' +81-424-43-5490 '
_publ_section_title
;
 Ferromagnetic Exchange Coupling of Vanadium(IV) d\p Spins across
 Pyrimidine Rings: Dinuclear Complexes of Oxovanadium(IV)
 Bis(1,1,1,5,5,5-hexafluoropentane-2,4-dionate) Bridged by Pyrimidine
 Derivatives
;
_journal_name_full 'Inorganic Chemistry'
_journal_page_first 7059
_journal_page_last 7064
_journal_paper_doi 10.1021/ic010730n
_journal_volume 40
_journal_year 2001
_chemical_formula_moiety 'C24 H8 F24 N2 O10 V2 '
_chemical_formula_sum 'C24 H8 F24 N2 O10 V2'
_chemical_formula_weight 1042.18
_chemical_name_systematic
;
mu-pyrimidine-bis[bis(1,1,1,5,5,5-hexafluoropentane-2,4-
dionato)oxovanadium(IV))]
;
_space_group_IT_number 15
_symmetry_cell_setting monoclinic
_symmetry_Int_Tables_number 15
_symmetry_space_group_name_Hall '-C 2yc'
_symmetry_space_group_name_H-M 'C 1 2/c 1'
_audit_creation_date 'Thu May 24 15:40:57 2001'
_audit_creation_method 'by teXsan'
_cell_angle_alpha 90
_cell_angle_beta 109.104(1)
_cell_angle_gamma 90
_cell_formula_units_Z 4
_cell_length_a 34.092(2)
_cell_length_b 6.9783(4)
_cell_length_c 16.4940(9)
_cell_measurement_reflns_used 11105
_cell_measurement_temperature 293.2
_cell_measurement_theta_max 27.4
_cell_measurement_theta_min 2.5
_cell_volume 3707.9(4)
_computing_cell_refinement PROCESS-AUTO
_computing_data_collection PROCESS-AUTO
_computing_data_reduction 'teXsan Ver. 1.10'
_computing_publication_material 'teXsan Ver. 1.10'
_computing_structure_refinement 'teXsan Ver. 1.10'
_computing_structure_solution 'DIRDIF92 (PATTY)'
_diffrn_measured_fraction_theta_full 0.9934
_diffrn_measured_fraction_theta_max 0.9934
_diffrn_measurement_device_type 'Rigaku RAXIS-RAPID Imaging Plate'
_diffrn_measurement_method \w
_diffrn_radiation_type 'Mo K\a'
_diffrn_radiation_wavelength 0.7107
_diffrn_reflns_av_R_equivalents 0.032
_diffrn_reflns_limit_h_max 44
_diffrn_reflns_limit_h_min -43
_diffrn_reflns_limit_k_max 9
_diffrn_reflns_limit_k_min -9
_diffrn_reflns_limit_l_max 21
_diffrn_reflns_limit_l_min -21
_diffrn_reflns_number 9544
_diffrn_reflns_theta_full 27.48
_diffrn_reflns_theta_max 27.48
_exptl_absorpt_coefficient_mu 0.677
_exptl_absorpt_correction_T_max 0.947
_exptl_absorpt_correction_T_min 0.581
_exptl_absorpt_correction_type multi-scan
_exptl_absorpt_process_details '(Higashi, 1995)'
_exptl_crystal_colour brown
_exptl_crystal_density_diffrn 1.867
_exptl_crystal_density_method 'not measured'
_exptl_crystal_description block
_exptl_crystal_size_max 0.200
_exptl_crystal_size_mid 0.080
_exptl_crystal_size_min 0.080
_refine_diff_density_max 0.52
_refine_diff_density_min -0.44
_refine_ls_extinction_coef 0.0058(4)
_refine_ls_extinction_method 'Zachariasen(1967) type 2 Gaussian isotropic'
_refine_ls_goodness_of_fit_ref 0.956
_refine_ls_hydrogen_treatment refall
_refine_ls_number_parameters 410
_refine_ls_number_reflns 4218
_refine_ls_R_factor_gt 0.0501
_refine_ls_shift/su_max 0.0038
_refine_ls_structure_factor_coef Fsqd
_refine_ls_weighting_details 'w = 1/[\s^2^(Fo^2^) + (0.07000(Max(Fo^2^,0) + 2Fc^2^)/3)^2^]'
_refine_ls_weighting_scheme calc
_refine_ls_wR_factor_ref 0.1392
_reflns_number_gt 2293
_reflns_number_total 4218
_reflns_threshold_expression F^2^>2.0\s(F^2^)
_cod_data_source_file ic010730n_1.cif
_cod_data_source_block PM[VO(hfac)2]2_
_cod_original_cell_volume 3707.8(4)
_cod_original_formula_sum 'C24 H8 F24 N2 O10 V2 '
_cod_database_code 4320781

loop_
_symmetry_equiv_pos_as_xyz
x,y,z
-x,y,1/2-z
-x,-y,-z
x,-y,1/2+z
1/2+x,1/2+y,z
1/2-x,1/2+y,1/2-z
1/2-x,1/2-y,-z
1/2+x,1/2-y,1/2+z

loop_
_atom_site_label
_atom_site_type_symbol
_atom_site_fract_x
_atom_site_fract_y
_atom_site_fract_z
_atom_site_U_iso_or_equiv
_atom_site_adp_type
_atom_site_occupancy
_atom_site_calc_flag
_atom_site_refinement_flags
_atom_site_disorder_assembly
_atom_site_disorder_group
V(1) V 0.08979(1) 0.06960(8) 0.30398(3) 0.0524(1) Uani 1.00 d . . .
F(1) F 0.2108(2) 0.261(1) 0.2600(4) 0.119(2) Uani 0.55 d P . .
F(1a) F 0.2275(3) 0.148(2) 0.2833(8) 0.215(5) Uani 0.45 d P . .
F(2) F 0.2503(2) 0.214(2) 0.3825(6) 0.180(4) Uani 0.55 d P . .
F(2a) F 0.2445(3) 0.284(2) 0.4066(6) 0.155(3) Uani 0.45 d P . .
F(3) F 0.2101(3) 0.450(1) 0.3513(6) 0.150(3) Uani 0.55 d P . .
F(3a) F 0.2034(3) 0.415(2) 0.3028(8) 0.216(5) Uani 0.45 d P . .
F(4) F 0.1591(2) -0.4385(7) 0.4639(3) 0.148(2) Uani 0.78 d P . .
F(4a) F 0.1950(6) -0.387(3) 0.482(1) 0.136(7) Uani 0.22 d P . .
F(5) F 0.2147(1) -0.2822(10) 0.5319(4) 0.172(2) Uani 0.78 d P . .
F(5a) F 0.2001(10) -0.171(4) 0.5717(9) 0.27(1) Uani 0.22 d P . .
F(6) F 0.1581(2) -0.2476(10) 0.5606(3) 0.133(2) Uani 0.78 d P . .
F(6a) F 0.1548(8) -0.318(3) 0.528(1) 0.190(8) Uani 0.22 d P . .
F(7) F 0.1773(2) -0.249(2) 0.1848(5) 0.133(3) Uani 0.53 d P . .
F(7a) F 0.1390(4) -0.440(2) 0.1615(6) 0.150(3) Uani 0.47 d P . .
F(8) F 0.1266(3) -0.448(1) 0.1520(7) 0.135(3) Uani 0.53 d P . .
F(8a) F 0.1161(3) -0.324(2) 0.0411(4) 0.152(3) Uani 0.47 d P . .
F(9) F 0.1423(3) -0.246(1) 0.0583(4) 0.143(3) Uani 0.53 d P . .
F(9a) F 0.1721(3) -0.222(3) 0.1418(10) 0.238(6) Uani 0.47 d P . .
F(10) F -0.0010(2) 0.275(2) 0.0456(5) 0.131(3) Uani 0.50 d P . .
F(10a) F 0.0002(3) 0.217(2) 0.0254(8) 0.187(4) Uani 0.50 d P . .
F(11) F 0.0292(3) 0.185(2) -0.0363(5) 0.159(3) Uani 0.50 d P . .
F(11a) F 0.0502(3) 0.301(1) -0.0160(4) 0.143(3) Uani 0.50 d P . .
F(12) F 0.0504(3) 0.428(2) 0.0411(8) 0.230(5) Uani 0.50 d P . .
F(12a) F 0.0374(3) 0.453(1) 0.0778(4) 0.116(2) Uani 0.50 d P . .
O(1) O 0.07081(7) 0.2169(4) 0.3540(2) 0.0752(8) Uani 1.00 d . . .
O(2) O 0.14332(6) 0.2004(4) 0.3108(1) 0.0678(7) Uani 1.00 d . . .
O(3) O 0.12166(6) -0.0998(3) 0.3995(1) 0.0623(6) Uani 1.00 d . . .
O(4) O 0.11156(6) -0.1377(3) 0.2313(1) 0.0608(6) Uani 1.00 d . . .
O(5) O 0.06265(6) 0.1827(3) 0.1877(1) 0.0625(7) Uani 1.00 d . . .
N(1) N 0.03679(7) -0.1201(4) 0.2744(2) 0.0503(7) Uani 1.00 d . . .
C(1) C 0.0000 -0.0348(7) 0.2500 0.054(1) Uani 1.00 d S . .
C(2) C 0.0365(1) -0.3099(5) 0.2747(2) 0.068(1) Uani 1.00 d . . .
C(3) C 0.0000 -0.4102(8) 0.2500 0.088(2) Uani 1.00 d S . .
C(4) C 0.2138(1) 0.2642(9) 0.3376(3) 0.101(2) Uani 1.00 d . . .
C(5) C 0.17909(9) 0.1485(6) 0.3553(2) 0.067(1) Uani 1.00 d . . .
C(6) C 0.18965(10) 0.0022(7) 0.4139(2) 0.079(1) Uani 1.00 d . . .
C(7) C 0.16044(10) -0.1093(6) 0.4320(2) 0.066(1) Uani 1.00 d . . .
C(8) C 0.1749(1) -0.2658(9) 0.4997(3) 0.103(2) Uani 1.00 d . . .
C(9) C 0.1368(2) -0.2770(9) 0.1299(3) 0.108(2) Uani 1.00 d . . .
C(10) C 0.10982(10) -0.1293(5) 0.1549(2) 0.063(1) Uani 1.00 d . . .
C(11) C 0.0866(1) 0.0011(7) 0.0942(2) 0.077(1) Uani 1.00 d . . .
C(12) C 0.06452(10) 0.1417(6) 0.1154(2) 0.067(1) Uani 1.00 d . . .
C(13) C 0.0371(1) 0.2757(9) 0.0456(3) 0.098(2) Uani 1.00 d . . .
H(1) H 0.0000 0.099(6) 0.2500 0.055(10) Uiso 1.00 d S . .
H(2) H 0.064(1) -0.373(6) 0.288(2) 0.095(9) Uiso 1.00 d . . .
H(3) H 0.0000 -0.530(9) 0.2500 0.11(1) Uiso 1.00 d S . .
H(4) H 0.2174(9) -0.020(5) 0.444(2) 0.070(8) Uiso 1.00 d . . .
H(5) H 0.084(1) -0.012(6) 0.040(2) 0.094(10) Uiso 1.00 d . . .

loop_
_atom_site_aniso_label
_atom_site_aniso_U_11
_atom_site_aniso_U_22
_atom_site_aniso_U_33
_atom_site_aniso_U_12
_atom_site_aniso_U_13
_atom_site_aniso_U_23
V(1) 0.0338(2) 0.0566(3) 0.0622(3) 0.0033(2) 0.0094(2) 0.0047(3)
F(1) 0.120(4) 0.152(7) 0.108(3) -0.043(4) 0.069(3) -0.001(4)
F(1a) 0.215(7) 0.22(1) 0.310(9) -0.075(8) 0.216(6) -0.052(9)
F(2) 0.038(2) 0.31(1) 0.183(7) 0.006(4) 0.029(3) 0.129(7)
F(2a) 0.084(5) 0.237(10) 0.120(5) -0.105(5) -0.001(4) 0.015(6)
F(3) 0.138(5) 0.126(6) 0.206(7) -0.072(4) 0.084(5) -0.035(5)
F(3a) 0.094(5) 0.23(1) 0.26(1) -0.075(6) -0.028(7) 0.168(8)
F(4) 0.188(5) 0.093(3) 0.168(4) 0.027(3) 0.066(3) 0.051(3)
F(4a) 0.12(1) 0.11(1) 0.18(1) 0.07(1) 0.05(1) 0.056(10)
F(5) 0.055(2) 0.239(6) 0.209(5) 0.047(3) 0.023(3) 0.152(4)
F(5a) 0.38(3) 0.27(3) 0.063(8) -0.15(2) -0.07(1) 0.09(1)
F(6) 0.133(3) 0.187(5) 0.092(2) 0.049(3) 0.053(2) 0.066(3)
F(6a) 0.23(2) 0.17(1) 0.23(1) 0.09(1) 0.16(1) 0.17(1)
F(7) 0.075(3) 0.170(7) 0.171(5) 0.057(4) 0.065(3) 0.016(5)
F(7a) 0.194(8) 0.153(8) 0.102(5) 0.122(6) 0.048(5) 0.022(5)
F(8) 0.151(6) 0.068(5) 0.195(7) 0.017(4) 0.068(5) -0.021(5)
F(8a) 0.188(8) 0.188(8) 0.080(4) 0.094(6) 0.042(4) -0.013(4)
F(9) 0.174(6) 0.174(7) 0.100(4) 0.089(5) 0.072(4) 0.011(4)
F(9a) 0.148(6) 0.28(2) 0.36(1) 0.081(9) 0.176(6) 0.04(1)
F(10) 0.084(4) 0.181(8) 0.131(5) 0.076(4) 0.039(4) 0.081(5)
F(10a) 0.083(5) 0.158(8) 0.22(1) 0.009(5) -0.081(6) 0.047(7)
F(11) 0.164(7) 0.213(9) 0.087(4) 0.081(7) 0.022(4) 0.059(5)
F(11a) 0.201(8) 0.155(8) 0.074(4) 0.074(6) 0.049(4) 0.056(4)
F(12) 0.160(8) 0.162(8) 0.28(1) -0.038(7) -0.041(8) 0.169(7)
F(12a) 0.151(6) 0.083(4) 0.100(4) 0.060(4) 0.024(4) 0.039(3)
O(1) 0.054(1) 0.077(2) 0.091(2) 0.000(1) 0.020(1) -0.021(1)
O(2) 0.044(1) 0.074(2) 0.079(1) -0.005(1) 0.011(1) 0.020(1)
O(3) 0.042(1) 0.079(2) 0.064(1) 0.002(1) 0.0140(9) 0.017(1)
O(4) 0.051(1) 0.063(1) 0.069(1) 0.017(1) 0.0209(10) 0.014(1)
O(5) 0.045(1) 0.064(1) 0.073(1) 0.015(1) 0.0113(10) 0.015(1)
N(1) 0.037(1) 0.048(2) 0.064(1) 0.006(1) 0.013(1) 0.005(1)
C(1) 0.038(2) 0.043(3) 0.077(3) 0.0000 0.012(2) 0.0000
C(2) 0.055(2) 0.056(2) 0.089(2) 0.009(2) 0.019(2) 0.007(2)
C(3) 0.068(3) 0.038(3) 0.152(5) 0.0000 0.028(3) 0.0000
C(4) 0.051(2) 0.138(5) 0.108(3) -0.018(3) 0.019(2) 0.035(4)
C(5) 0.037(2) 0.089(3) 0.071(2) -0.005(2) 0.010(1) 0.011(2)
C(6) 0.032(1) 0.113(3) 0.082(2) 0.007(2) 0.007(2) 0.029(2)
C(7) 0.048(2) 0.082(3) 0.064(2) 0.013(2) 0.016(1) 0.019(2)
C(8) 0.074(3) 0.132(5) 0.109(3) 0.026(3) 0.037(2) 0.066(3)
C(9) 0.123(4) 0.113(4) 0.105(3) 0.051(4) 0.062(3) 0.023(3)
C(10) 0.051(2) 0.067(2) 0.074(2) 0.009(2) 0.025(2) 0.005(2)
C(11) 0.070(2) 0.102(3) 0.059(2) 0.021(2) 0.020(2) 0.020(2)
C(12) 0.045(2) 0.077(2) 0.074(2) 0.012(2) 0.013(2) 0.030(2)
C(13) 0.081(3) 0.120(4) 0.083(3) 0.028(3) 0.014(2) 0.043(3)

loop_
_atom_type_symbol
_atom_type_description
_atom_type_scat_dispersion_real
_atom_type_scat_dispersion_imag
_atom_type_scat_source
C C 0.003 0.002
;International Tables for Crystallography
(1992, Vol. C, Tables 4.2.6.8 and 6.1.1.1)
;
H H 0.000 0.000
;International Tables for Crystallography
(1992, Vol. C, Table 6.1.1.2)
;
N N 0.006 0.003
;International Tables for Crystallography
(1992, Vol. C, Tables 4.2.6.8 and 6.1.1.1)
;
O O 0.011 0.006
;International Tables for Crystallography
(1992, Vol. C, Tables 4.2.6.8 and 6.1.1.1)
;
F F 0.017 0.010
;International Tables for Crystallography
(1992, Vol. C, Tables 4.2.6.8 and 6.1.1.1)
;
V V 0.300 0.529
;International Tables for Crystallography
(1992, Vol. C, Tables 4.2.6.8 and 6.1.1.1)
;

loop_
_geom_angle_atom_site_label_1
_geom_angle_atom_site_label_2
_geom_angle_atom_site_label_3
_geom_angle
_geom_angle_site_symmetry_1
_geom_angle_site_symmetry_2
_geom_angle_site_symmetry_3
_geom_angle_publ_flag
O(1) V(1) O(2) 101.2(1) . 1_555 1_555 yes
O(1) V(1) O(3) 100.6(1) . 1_555 1_555 yes
O(1) V(1) O(4) 176.2(1) . 1_555 1_555 yes
O(1) V(1) O(5) 96.0(1) . 1_555 1_555 yes
O(1) V(1) N(1) 93.5(1) . 1_555 1_555 yes
O(2) V(1) O(3) 88.56(9) . 1_555 1_555 yes
O(2) V(1) O(4) 82.22(10) . 1_555 1_555 yes
O(2) V(1) O(5) 90.06(9) . 1_555 1_555 yes
O(2) V(1) N(1) 165.1(1) . 1_555 1_555 yes
O(3) V(1) O(4) 80.99(9) . 1_555 1_555 yes
O(3) V(1) O(5) 163.32(10) . 1_555 1_555 yes
O(3) V(1) N(1) 90.82(9) . 1_555 1_555 yes
O(4) V(1) O(5) 82.36(9) . 1_555 1_555 yes
O(4) V(1) N(1) 83.02(9) . 1_555 1_555 yes
O(5) V(1) N(1) 86.29(9) . 1_555 1_555 yes
V(1) O(2) C(5) 126.3(2) . 1_555 1_555 yes
V(1) O(3) C(7) 126.7(2) . 1_555 1_555 yes
V(1) O(4) C(10) 128.3(2) . 1_555 1_555 yes
V(1) O(5) C(12) 132.4(2) . 1_555 1_555 yes
V(1) N(1) C(1) 115.5(2) . 1_555 1_555 yes
V(1) N(1) C(2) 128.1(2) . 1_555 1_555 yes
C(1) N(1) C(2) 116.3(3) . 1_555 1_555 yes
N(1) C(1) N(1) 126.7(4) . 1_555 2_555 yes
N(1) C(2) C(3) 121.1(4) . 1_555 1_555 yes
C(2) C(3) C(2) 118.5(5) . 1_555 2_555 yes
F(1) C(4) C(5) 112.0(5) . 1_555 1_555 yes
F(1a) C(4) C(5) 104.9(6) . 1_555 1_555 yes
F(2) C(4) C(5) 114.3(6) . 1_555 1_555 yes
F(2a) C(4) C(5) 110.2(6) . 1_555 1_555 yes
F(3) C(4) C(5) 111.0(5) . 1_555 1_555 yes
F(3a) C(4) C(5) 115.3(6) . 1_555 1_555 yes
O(2) C(5) C(4) 113.5(3) . 1_555 1_555 yes
O(2) C(5) C(6) 127.5(3) . 1_555 1_555 yes
C(4) C(5) C(6) 119.0(3) . 1_555 1_555 yes
C(5) C(6) C(7) 122.3(3) . 1_555 1_555 yes
O(3) C(7) C(6) 127.9(3) . 1_555 1_555 yes
O(3) C(7) C(8) 113.3(3) . 1_555 1_555 yes
C(6) C(7) C(8) 118.8(3) . 1_555 1_555 yes
F(4) C(8) C(7) 109.0(4) . 1_555 1_555 yes
F(4a) C(8) C(7) 114.2(10) . 1_555 1_555 yes
F(5) C(8) C(7) 114.3(5) . 1_555 1_555 yes
F(5a) C(8) C(7) 104(1) . 1_555 1_555 yes
F(6) C(8) C(7) 111.8(5) . 1_555 1_555 yes
F(6a) C(8) C(7) 119(1) . 1_555 1_555 yes
F(7) C(9) C(10) 106.5(5) . 1_555 1_555 yes
F(7a) C(9) C(10) 117.7(7) . 1_555 1_555 yes
F(8) C(9) C(10) 107.4(6) . 1_555 1_555 yes
F(8a) C(9) C(10) 106.9(5) . 1_555 1_555 yes
F(9) C(9) C(10) 115.0(5) . 1_555 1_555 yes
F(9a) C(9) C(10) 113.2(10) . 1_555 1_555 yes
O(4) C(10) C(9) 114.2(3) . 1_555 1_555 yes
O(4) C(10) C(11) 125.9(3) . 1_555 1_555 yes
C(9) C(10) C(11) 119.9(3) . 1_555 1_555 yes
C(10) C(11) C(12) 121.5(3) . 1_555 1_555 yes
O(5) C(12) C(11) 128.4(3) . 1_555 1_555 yes
O(5) C(12) C(13) 111.5(4) . 1_555 1_555 yes
C(11) C(12) C(13) 120.1(4) . 1_555 1_555 yes
F(10) C(13) C(12) 111.2(5) . 1_555 1_555 yes
F(10a) C(13) C(12) 108.0(6) . 1_555 1_555 yes
F(11) C(13) C(12) 108.5(5) . 1_555 1_555 yes
F(11a) C(13) C(12) 113.7(5) . 1_555 1_555 yes
F(12) C(13) C(12) 116.5(6) . 1_555 1_555 yes
F(12a) C(13) C(12) 109.9(4) . 1_555 1_555 yes

loop_
_geom_bond_atom_site_label_1
_geom_bond_atom_site_label_2
_geom_bond_distance
_geom_bond_site_symmetry_1
_geom_bond_site_symmetry_2
_geom_bond_publ_flag
V(1) O(1) 1.583(3) . . yes
V(1) O(2) 2.010(2) . . yes
V(1) O(3) 1.985(2) . . yes
V(1) O(4) 2.159(2) . . yes
V(1) O(5) 1.999(2) . . yes
V(1) N(1) 2.163(2) . . yes
F(1) C(4) 1.249(8) . . yes
F(1a) C(4) 1.39(1) . . yes
F(2) C(4) 1.272(8) . . yes
F(2a) C(4) 1.277(9) . . yes
F(3) C(4) 1.332(10) . . yes
F(3a) C(4) 1.19(1) . . yes
F(4) C(8) 1.373(7) . . yes
F(4a) C(8) 1.18(2) . . yes
F(5) C(8) 1.289(6) . . yes
F(5a) C(8) 1.38(2) . . yes
F(6) C(8) 1.316(7) . . yes
F(6a) C(8) 1.02(2) . . yes
F(7) C(9) 1.396(9) . . yes
F(7a) C(9) 1.24(1) . . yes
F(8) C(9) 1.33(1) . . yes
F(8a) C(9) 1.441(9) . . yes
F(9) C(9) 1.272(8) . . yes
F(9a) C(9) 1.22(1) . . yes
F(10) C(13) 1.298(9) . . yes
F(10a) C(13) 1.26(1) . . yes
F(11) C(13) 1.44(1) . . yes
F(11a) C(13) 1.249(9) . . yes
F(12) C(13) 1.17(1) . . yes
F(12a) C(13) 1.347(9) . . yes
O(2) C(5) 1.253(4) . . yes
O(3) C(7) 1.255(4) . . yes
O(4) C(10) 1.244(4) . . yes
O(5) C(12) 1.248(4) . . yes
N(1) C(1) 1.326(3) . . yes
N(1) C(2) 1.325(4) . . yes
C(2) C(3) 1.369(4) . . yes
C(4) C(5) 1.538(6) . . yes
C(5) C(6) 1.370(5) . . yes
C(6) C(7) 1.372(5) . . yes
C(7) C(8) 1.523(6) . . yes
C(9) C(10) 1.525(6) . . yes
C(10) C(11) 1.393(5) . . yes
C(11) C(12) 1.350(5) . . yes
C(12) C(13) 1.539(5) . . yes

loop_
_geom_contact_atom_site_label_1
_geom_contact_atom_site_label_2
_geom_contact_distance
_geom_contact_site_symmetry_1
_geom_contact_site_symmetry_2
_geom_contact_publ_flag
F(1) F(5a) 3.07(2) . 4_554 ?
F(1) F(6) 3.192(7) . 4_554 ?
F(1) F(7a) 3.22(1) . 1_565 ?
F(1a) F(7) 3.20(1) . 6_555 ?
F(1a) F(5a) 3.31(2) . 4_554 ?
F(1a) F(9a) 3.36(2) . 6_555 ?
F(2) F(9a) 2.84(1) . 6_555 ?
F(2) F(7) 3.03(1) . 6_555 ?
F(2) F(4a) 3.31(2) . 7_546 ?
F(2) F(5) 3.37(1) . 7_546 ?
F(2a) F(2a) 3.02(2) . 7_556 ?
F(2a) F(9a) 3.20(2) . 6_555 ?
F(2a) F(5a) 3.24(3) . 7_556 ?
F(2a) F(4a) 3.32(2) . 1_565 ?
F(3) F(4a) 2.64(2) . 1_565 ?
F(3) F(4) 3.03(1) . 1_565 ?
F(3) F(5a) 3.29(3) . 7_556 ?
F(3) F(7) 3.35(1) . 1_565 ?
F(3) F(7a) 3.36(1) . 1_565 ?
F(3a) F(7a) 2.82(1) . 1_565 ?
F(3a) F(7) 2.99(1) . 1_565 ?
F(3a) F(8) 3.11(1) . 1_565 ?
F(3a) F(4a) 3.37(3) . 1_565 ?
F(4) F(8a) 2.78(1) . 4_545 ?
F(4) F(9) 2.860(9) . 4_545 ?
F(4a) F(5) 3.37(2) . 7_546 ?
F(5) F(5) 2.958(10) . 7_546 ?
F(5a) F(9a) 3.24(4) . 4_555 ?
F(6) F(7a) 2.94(1) . 4_545 ?
F(6) F(8) 3.00(1) . 4_545 ?
F(6) C(11) 3.178(7) . 4_555 ?
F(6) F(8a) 3.28(1) . 4_545 ?
F(6a) F(8a) 2.87(2) . 4_545 ?
F(6a) F(7a) 2.96(2) . 4_545 ?
F(6a) F(8) 3.01(2) . 4_545 ?
F(6a) F(9) 3.13(2) . 4_545 ?
F(7a) F(12) 3.16(1) . 1_545 ?
F(7a) F(12a) 3.37(1) . 1_545 ?
F(8) F(12) 2.78(1) . 1_545 ?
F(8) F(12a) 2.96(1) . 1_545 ?
F(8a) F(12) 2.83(2) . 1_545 ?
F(8a) O(1) 3.057(8) . 4_554 ?
F(8a) F(12a) 3.32(1) . 1_545 ?
F(8a) F(11a) 3.38(2) . 1_545 ?
F(10) F(12) 2.75(1) . 3_565 ?
F(10) F(12a) 2.76(1) . 3_565 ?
F(10) O(1) 3.339(8) . 2_555 ?
F(10) F(11) 3.34(2) . 3_555 ?
F(10) F(11a) 3.36(1) . 3_565 ?
F(10a) F(12a) 2.90(1) . 3_565 ?
F(10a) F(11) 3.00(2) . 3_555 ?
F(10a) F(12) 3.01(1) . 3_565 ?
F(10a) F(10a) 3.14(2) . 3_555 ?
F(10a) C(11) 3.337(9) . 3_555 ?
F(11) N(1) 3.247(9) . 4_554 ?
F(11) F(12a) 3.31(1) . 3_565 ?
F(11) C(2) 3.324(9) . 4_554 ?
F(11a) F(12a) 3.30(1) . 3_565 ?
F(11a) C(2) 3.330(8) . 4_554 ?
F(12) F(12a) 3.106(9) . 3_565 ?
F(12a) F(12a) 3.04(1) . 3_565 ?
F(12a) C(13) 3.284(8) . 3_565 ?
O(1) C(3) 3.582(5) . 1_565 ?
N(1) C(2) 2.708(4) . 2_555 ?

loop_
_geom_torsion_atom_site_label_1
_geom_torsion_atom_site_label_2
_geom_torsion_atom_site_label_3
_geom_torsion_atom_site_label_4
_geom_torsion
_geom_torsion_site_symmetry_1
_geom_torsion_site_symmetry_2
_geom_torsion_site_symmetry_3
_geom_torsion_site_symmetry_4
_geom_torsion_publ_flag
V(1) O(2) C(5) C(4) 172.6(3) 1_555 1_555 1_555 1_555 yes
V(1) O(2) C(5) C(6) -5.6(6) 1_555 1_555 1_555 1_555 yes
V(1) O(3) C(7) C(6) 4.9(6) 1_555 1_555 1_555 1_555 yes
V(1) O(3) C(7) C(8) -175.4(3) 1_555 1_555 1_555 1_555 yes
V(1) O(4) C(10) C(9) 166.6(3) 1_555 1_555 1_555 1_555 yes
V(1) O(4) C(10) C(11) -12.4(5) 1_555 1_555 1_555 1_555 yes
V(1) O(5) C(12) C(11) 0.2(6) 1_555 1_555 1_555 1_555 yes
V(1) O(5) C(12) C(13) 180.0(3) 1_555 1_555 1_555 1_555 yes
V(1) N(1) C(1) N(1) 177.3(2) 1_555 1_555 1_555 2_555 yes
V(1) N(1) C(2) C(3) -176.6(2) 1_555 1_555 1_555 1_555 yes
O(1) V(1) O(2) C(5) 108.6(3) 1_555 1_555 1_555 1_555 yes
O(1) V(1) O(3) C(7) -108.9(3) 1_555 1_555 1_555 1_555 yes
O(1) V(1) O(4) C(10) 75(1) 1_555 1_555 1_555 1_555 yes
O(1) V(1) O(5) C(12) 177.8(3) 1_555 1_555 1_555 1_555 yes
O(1) V(1) N(1) C(1) 42.3(2) 1_555 1_555 1_555 1_555 yes
O(1) V(1) N(1) C(2) -140.5(3) 1_555 1_555 1_555 1_555 yes
O(2) V(1) O(3) C(7) -7.7(3) 1_555 1_555 1_555 1_555 yes
O(2) V(1) O(4) C(10) -79.7(3) 1_555 1_555 1_555 1_555 yes
O(2) V(1) O(5) C(12) 76.5(3) 1_555 1_555 1_555 1_555 yes
O(2) V(1) N(1) C(1) -129.6(3) 1_555 1_555 1_555 1_555 yes
O(2) V(1) N(1) C(2) 47.6(5) 1_555 1_555 1_555 1_555 yes
O(2) C(5) C(6) C(7) -0.8(7) 1_555 1_555 1_555 1_555 yes
O(3) V(1) O(2) C(5) 8.1(3) 1_555 1_555 1_555 1_555 yes
O(3) V(1) O(4) C(10) -169.4(3) 1_555 1_555 1_555 1_555 yes
O(3) V(1) O(5) C(12) -8.7(5) 1_555 1_555 1_555 1_555 yes
O(3) V(1) N(1) C(1) 142.9(2) 1_555 1_555 1_555 1_555 yes
O(3) V(1) N(1) C(2) -39.8(3) 1_555 1_555 1_555 1_555 yes
O(3) C(7) C(6) C(5) 1.2(7) 1_555 1_555 1_555 1_555 yes
O(4) V(1) O(2) C(5) -73.0(3) 1_555 1_555 1_555 1_555 yes
O(4) V(1) O(3) C(7) 74.6(3) 1_555 1_555 1_555 1_555 yes
O(4) V(1) O(5) C(12) -5.7(3) 1_555 1_555 1_555 1_555 yes
O(4) V(1) N(1) C(1) -136.3(2) 1_555 1_555 1_555 1_555 yes
O(4) V(1) N(1) C(2) 41.0(3) 1_555 1_555 1_555 1_555 yes
O(4) C(10) C(11) C(12) 3.3(6) 1_555 1_555 1_555 1_555 yes
O(5) V(1) O(2) C(5) -155.3(3) 1_555 1_555 1_555 1_555 yes
O(5) V(1) O(3) C(7) 77.7(4) 1_555 1_555 1_555 1_555 yes
O(5) V(1) O(4) C(10) 11.4(3) 1_555 1_555 1_555 1_555 yes
O(5) V(1) N(1) C(1) -53.5(2) 1_555 1_555 1_555 1_555 yes
O(5) V(1) N(1) C(2) 123.7(3) 1_555 1_555 1_555 1_555 yes
O(5) C(12) C(11) C(10) 3.5(7) 1_555 1_555 1_555 1_555 yes
N(1) V(1) O(2) C(5) -79.6(5) 1_555 1_555 1_555 1_555 yes
N(1) V(1) O(3) C(7) 157.4(3) 1_555 1_555 1_555 1_555 yes
N(1) V(1) O(4) C(10) 98.6(3) 1_555 1_555 1_555 1_555 yes
N(1) V(1) O(5) C(12) -89.1(3) 1_555 1_555 1_555 1_555 yes
N(1) C(1) N(1) C(2) -0.3(2) 1_555 1_555 2_555 2_555 yes
N(1) C(2) C(3) C(2) -0.4(2) 1_555 1_555 1_555 2_555 yes
C(1) N(1) C(2) C(3) 0.7(5) 1_555 1_555 1_555 1_555 yes
C(1) N(1) C(2) C(3) 0.7(5) 1_555 2_555 2_555 1_555 yes
C(4) C(5) C(6) C(7) -178.9(4) 1_555 1_555 1_555 1_555 yes
C(5) C(6) C(7) C(8) -178.5(4) 1_555 1_555 1_555 1_555 yes
C(9) C(10) C(11) C(12) -175.6(4) 1_555 1_555 1_555 1_555 yes
C(10) C(11) C(12) C(13) -176.2(4) 1_555 1_555 1_555 1_555 yes
